data_4001941
loop_
_publ_author_name
'Warnan, Julien'
'Cabanetos, Cl\'ement'
'Bude, Romain'
'El Labban, Abdulrahman'
'Li, Liang'
'Beaujuge, Pierre M.'

_publ_section_title
;
 Electron-DeficientN-Alkyloyl Derivatives of
 Thieno[3,4-c]pyrrole-4,6-dione Yield Efficient Polymer Solar Cells with
 Open-Circuit Voltages &gt; 1 V
;
_journal_issue 9
_journal_name_full 'Chemistry of Materials'
_journal_page_first 2829
_journal_paper_doi 10.1021/cm5002303
_journal_volume 26
_journal_year 2014
_chemical_formula_moiety 'C10 H7 Br2 N O3 S'
_chemical_formula_sum 'C10 H7 Br2 N O3 S'
_chemical_formula_weight 381.05
_space_group_crystal_system triclinic
_space_group_IT_number 2
_space_group_name_Hall '-P 1'
_space_group_name_H-M_alt 'P -1'
_symmetry_space_group_name_Hall '-P 1'
_symmetry_space_group_name_H-M 'P -1'
_audit_creation_date 2013-10-21
_audit_creation_method
;
  Olex2 1.1
  (compiled 2011.11.01 svn.r2039, GUI svn.r3906)
;
_cell_angle_alpha 88.811(7)
_cell_angle_beta 88.827(7)
_cell_angle_gamma 74.371(8)
_cell_formula_units_Z 2
_cell_length_a 4.8116(4)
_cell_length_b 7.3828(7)
_cell_length_c 18.4439(17)
_cell_measurement_reflns_used 1514
_cell_measurement_temperature 293.1(2)
_cell_measurement_theta_max 28.9312
_cell_measurement_theta_min 3.0486
_cell_volume 630.75(10)
_computing_cell_refinement
;
CrysAlisPro, Agilent Technologies,
Version 1.171.36.21 (release 14-08-2012 CrysAlis171 .NET)
(compiled Sep 14 2012,17:21:16)
;
_computing_data_collection
;
CrysAlisPro, Agilent Technologies,
Version 1.171.36.21 (release 14-08-2012 CrysAlis171 .NET)
(compiled Sep 14 2012,17:21:16)
;
_computing_data_reduction
;
CrysAlisPro, Agilent Technologies,
Version 1.171.36.21 (release 14-08-2012 CrysAlis171 .NET)
(compiled Sep 14 2012,17:21:16)
;
_computing_molecular_graphics
;
O. V. Dolomanov, L. J. Bourhis, R. J. Gildea, J. A. K. Howard and H. Puschmann,
OLEX2: a complete structure solution, refinement and analysis program.
J. Appl. Cryst. (2009). 42, 339-341.
;
_computing_publication_material
;
O. V. Dolomanov, L. J. Bourhis, R. J. Gildea, J. A. K. Howard and H. Puschmann,
OLEX2: a complete structure solution, refinement and analysis program.
J. Appl. Cryst. (2009). 42, 339-341.
;
_computing_structure_refinement
;
XL, G.M. Sheldrick, Acta Cryst.
(2008). A64, 112-122
;
_computing_structure_solution
;
SHELXS, G.M. Sheldrick, Acta Cryst.
(2008). A64, 112-122
;
_diffrn_ambient_temperature 293.1(2)
_diffrn_detector_area_resol_mean 5.1892
_diffrn_measured_fraction_theta_full 0.9980
_diffrn_measured_fraction_theta_max 0.9843
_diffrn_measurement_details
;
  1 omega  -54.00  -20.00   1.0000   43.5200
omega____ theta____ kappa____ phi______ frames
    -      -16.2147   89.0000   24.0000 34

  2 omega  -85.00   16.00   1.0000   43.5200
omega____ theta____ kappa____ phi______ frames
    -      -16.2147  -77.0000  150.0000 101

  3 omega  -99.00   -9.00   1.0000   43.5200
omega____ theta____ kappa____ phi______ frames
    -      -16.2147  -57.0000  -90.0000 90

  4 omega  -56.00   54.00   1.0000   43.5200
omega____ theta____ kappa____ phi______ frames
    -       16.6835  -37.0000    0.0000 110
;
_diffrn_measurement_device_type 'SuperNova, Dual, Cu at zero, Atlas'
_diffrn_measurement_method '\w scans'
_diffrn_orient_matrix_UB_11 -0.0300431000
_diffrn_orient_matrix_UB_12 0.0668527000
_diffrn_orient_matrix_UB_13 -0.0289360000
_diffrn_orient_matrix_UB_21 0.0693954000
_diffrn_orient_matrix_UB_22 0.0580209000
_diffrn_orient_matrix_UB_23 0.0187944000
_diffrn_orient_matrix_UB_31 0.1331130000
_diffrn_orient_matrix_UB_32 -0.0460382000
_diffrn_orient_matrix_UB_33 -0.0170124000
_diffrn_radiation_monochromator mirror
_diffrn_radiation_type 'Mo K\a'
_diffrn_radiation_wavelength 0.7107
_diffrn_reflns_av_R_equivalents 0.0618
_diffrn_reflns_av_unetI/netI 0.1007
_diffrn_reflns_limit_h_max 6
_diffrn_reflns_limit_h_min -6
_diffrn_reflns_limit_k_max 9
_diffrn_reflns_limit_k_min -5
_diffrn_reflns_limit_l_max 24
_diffrn_reflns_limit_l_min -24
_diffrn_reflns_number 4582
_diffrn_reflns_theta_full 25
_diffrn_reflns_theta_max 26.50
_diffrn_reflns_theta_min 3.05
_diffrn_source 'SuperNova (Mo) X-ray Source'
_diffrn_source_current n/a
_diffrn_source_voltage n/a
_exptl_absorpt_coefficient_mu 6.585
_exptl_absorpt_correction_T_max 1.00000
_exptl_absorpt_correction_T_min 0.32327
_exptl_absorpt_correction_type multi-scan
_exptl_absorpt_process_details
;
CrysAlisPro, Agilent Technologies,
Version 1.171.36.21 (release 14-08-2012 CrysAlis171 .NET)
(compiled Sep 14 2012,17:21:16)
Empirical absorption correction using spherical harmonics,
 implemented in SCALE3 ABSPACK scaling algorithm.
;
_exptl_crystal_colour
;
;
_exptl_crystal_colour_lustre clear
_exptl_crystal_colour_modifier light
_exptl_crystal_colour_primary colourless
_exptl_crystal_density_diffrn 2.0062
_exptl_crystal_description block
_exptl_crystal_F_000 367.3598
_exptl_crystal_size_max 0.1
_exptl_crystal_size_mid 0.1
_exptl_crystal_size_min 0.1
_refine_diff_density_max 1.130470
_refine_diff_density_min -0.925977
_refine_diff_density_rms 0.241896
_refine_ls_d_res_high 0.796451
_refine_ls_d_res_low 6.668510
_refine_ls_goodness_of_fit_ref 1.035995
_refine_ls_hydrogen_treatment mixed
_refine_ls_matrix_type full
_refine_ls_number_constraints 10
_refine_ls_number_parameters 154
_refine_ls_number_reflns 2578
_refine_ls_number_restraints 0
_refine_ls_restrained_S_all 1.035995
_refine_ls_R_factor_all 0.089988
_refine_ls_R_factor_gt 0.055870
_refine_ls_shift/su_max 0.0004
_refine_ls_shift/su_mean 0.0001
_refine_ls_structure_factor_coef Fsqd
_refine_ls_weighting_details 'w=1/[\s^2^(Fo^2^)+(0.0513P)^2^] where P=(Fo^2^+2Fc^2^)/3'
_refine_ls_weighting_scheme calc
_refine_ls_wR_factor_ref 0.146153
_reflns_Friedel_coverage 0.0
_reflns_limit_h_max 6
_reflns_limit_h_min -6
_reflns_limit_k_max 9
_reflns_limit_k_min -9
_reflns_limit_l_max 23
_reflns_limit_l_min 0
_reflns_number_gt 1750
_reflns_number_total 2578
_reflns_threshold_expression I>=2u(I)
_cod_data_source_file cm5002303_si_002.cif
_cod_data_source_block 20130718
_cod_depositor_comments 'Adding full bibliography for 4001941.cif.'
_cod_database_code 4001941
_reflns_odcompleteness_completeness 99.80
_reflns_odcompleteness_iscentric 1
_reflns_odcompleteness_theta 26.32

loop_
_space_group_symop_id
_space_group_symop_operation_xyz
1 x,y,z
2 -x,-y,-z

loop_
_atom_site_label
_atom_site_type_symbol
_atom_site_fract_x
_atom_site_fract_y
_atom_site_fract_z
_atom_site_U_iso_or_equiv
_atom_site_adp_type
_atom_site_occupancy
_atom_site_refinement_flags_posn
Br1 Br 0.83093(15) 0.80069(10) 0.49158(4) 0.0510(3) Uani 1.000000 .
Br2 Br 0.30371(15) 0.42641(9) 0.73286(4) 0.0532(3) Uani 1.000000 .
C1 C 0.675(2) 1.2473(13) 0.9969(4) 0.093(3) Uani 1.000000 .
H1a H 0.468(2) 1.285(9) 0.9938(5) 0.140(4) Uiso 1.000000 G
H1b H 0.735(12) 1.126(3) 1.0201(14) 0.140(4) Uiso 1.000000 G
H1c H 0.737(12) 1.337(7) 1.0248(12) 0.140(4) Uiso 1.000000 G
C2 C 0.8065(17) 1.2382(11) 0.9215(4) 0.066(2) Uani 1.000000 .
H2a H 0.7366(17) 1.3591(11) 0.8971(4) 0.080(3) Uiso 1.000000 R
H2b H 1.0147(17) 1.2108(11) 0.9248(4) 0.080(3) Uiso 1.000000 R
C3 C 0.7304(14) 1.0890(9) 0.8782(3) 0.0473(17) Uani 1.000000 .
H3a H 0.7799(14) 0.9716(9) 0.9058(3) 0.057(2) Uiso 1.000000 R
H3b H 0.5235(14) 1.1241(9) 0.8710(3) 0.057(2) Uiso 1.000000 R
C4 C 0.8809(14) 1.0580(8) 0.8056(4) 0.0440(16) Uani 1.000000 .
C5 C 0.8361(13) 0.9584(9) 0.6775(4) 0.0434(16) Uani 1.000000 .
C6 C 0.7091(12) 0.8100(8) 0.6477(4) 0.0370(14) Uani 1.000000 .
C7 C 0.5933(12) 0.7233(8) 0.7037(3) 0.0365(14) Uani 1.000000 .
C8 C 0.6373(13) 0.8033(8) 0.7734(4) 0.0434(16) Uani 1.000000 .
C9 C 0.6943(14) 0.7390(9) 0.5811(4) 0.0463(16) Uani 1.000000 .
C10 C 0.4804(13) 0.5847(8) 0.6815(3) 0.0381(14) Uani 1.000000 .
N1 N 0.7849(11) 0.9448(7) 0.7552(3) 0.0425(13) Uani 1.000000 .
O1 O 1.0702(10) 1.1271(7) 0.7882(3) 0.0632(14) Uani 1.000000 .
O2 O 0.5743(11) 0.7627(6) 0.8333(2) 0.0589(14) Uani 1.000000 .
O3 O 0.9460(10) 1.0644(6) 0.6479(2) 0.0561(13) Uani 1.000000 .
S1 S 0.5277(4) 0.5602(2) 0.58910(10) 0.0494(5) Uani 1.000000 .

loop_
_atom_site_aniso_label
_atom_site_aniso_U_11
_atom_site_aniso_U_22
_atom_site_aniso_U_33
_atom_site_aniso_U_12
_atom_site_aniso_U_13
_atom_site_aniso_U_23
Br1 0.0624(5) 0.0534(5) 0.0381(4) -0.0179(4) 0.0116(3) -0.0014(3)
Br2 0.0522(5) 0.0474(4) 0.0637(5) -0.0211(3) 0.0082(4) 0.0080(4)
C1 0.127(8) 0.101(7) 0.051(5) -0.030(6) 0.002(5) -0.023(5)
C2 0.086(6) 0.065(5) 0.054(5) -0.032(4) 0.009(4) -0.019(4)
C3 0.063(4) 0.051(4) 0.040(4) -0.035(4) 0.005(3) -0.009(3)
C4 0.059(4) 0.039(3) 0.040(4) -0.023(3) 0.003(3) -0.003(3)
C5 0.041(4) 0.048(4) 0.041(4) -0.013(3) 0.007(3) 0.003(3)
C6 0.037(3) 0.032(3) 0.044(4) -0.013(3) 0.002(3) 0.001(3)
C7 0.035(3) 0.041(3) 0.033(3) -0.010(3) 0.004(3) 0.004(3)
C8 0.039(4) 0.037(3) 0.050(4) -0.005(3) 0.010(3) -0.004(3)
C9 0.049(4) 0.054(4) 0.038(4) -0.017(3) 0.008(3) -0.001(3)
C10 0.049(4) 0.030(3) 0.039(3) -0.017(3) 0.008(3) 0.000(3)
N1 0.053(3) 0.042(3) 0.037(3) -0.021(3) 0.010(3) 0.009(2)
O1 0.070(3) 0.083(4) 0.055(3) -0.053(3) 0.009(3) -0.004(3)
O2 0.096(4) 0.057(3) 0.036(3) -0.043(3) 0.016(3) -0.003(2)
O3 0.079(3) 0.060(3) 0.043(3) -0.042(3) 0.019(3) 0.001(2)
S1 0.0593(11) 0.0495(10) 0.0445(10) -0.0237(9) 0.0059(9) -0.0065(9)

loop_
_atom_type_symbol
_atom_type_scat_dispersion_real
_atom_type_scat_dispersion_imag
_atom_type_scat_source
_atom_type_scat_dispersion_source
C 0.00347 0.00161 'International Tables Volume C Table 6.1.1.4 (pp. 500-502)' 'Henke, Gullikson and Davis, At. Data and Nucl. Data Tables, 1993, 54, 2'
H 0.00000 0.00000 'International Tables Volume C Table 6.1.1.4 (pp. 500-502)' 'Henke, Gullikson and Davis, At. Data and Nucl. Data Tables, 1993, 54, 2'
O 0.01158 0.00611 'International Tables Volume C Table 6.1.1.4 (pp. 500-502)' 'Henke, Gullikson and Davis, At. Data and Nucl. Data Tables, 1993, 54, 2'
N 0.00653 0.00323 'International Tables Volume C Table 6.1.1.4 (pp. 500-502)' 'Henke, Gullikson and Davis, At. Data and Nucl. Data Tables, 1993, 54, 2'
S 0.12424 0.12443 'International Tables Volume C Table 6.1.1.4 (pp. 500-502)' 'Henke, Gullikson and Davis, At. Data and Nucl. Data Tables, 1993, 54, 2'
Br -0.28346 2.55990 'International Tables Volume C Table 6.1.1.4 (pp. 500-502)' 'Henke, Gullikson and Davis, At. Data and Nucl. Data Tables, 1993, 54, 2'

loop_
_geom_angle_atom_site_label_1
_geom_angle_atom_site_label_2
_geom_angle_atom_site_label_3
_geom_angle
H1b C1 H1a 109.5
H1c C1 H1a 109.5
H1c C1 H1b 109.5
C2 C1 H1a 109.5
C2 C1 H1b 109.5
C2 C1 H1c 109.5
H2a C2 C1 109.5(5)
H2b C2 C1 109.5(5)
H2b C2 H2a 108.1
C3 C2 C1 110.7(6)
C3 C2 H2a 109.5(4)
C3 C2 H2b 109.5(4)
H3a C3 C2 108.9(4)
H3b C3 C2 108.9(4)
H3b C3 H3a 107.7
C4 C3 C2 113.4(5)
C4 C3 H3a 108.9(3)
C4 C3 H3b 108.9(4)
N1 C4 C3 117.6(5)
O1 C4 C3 122.9(6)
O1 C4 N1 119.4(6)
N1 C5 C6 102.8(5)
O3 C5 C6 130.9(6)
O3 C5 N1 126.4(6)
C7 C6 C5 110.1(6)
C9 C6 C5 135.2(6)
C9 C6 C7 114.6(6)
C8 C7 C6 109.8(6)
C10 C7 C6 113.8(6)
C10 C7 C8 136.3(6)
N1 C8 C7 105.1(5)
O2 C8 C7 129.6(6)
O2 C8 N1 125.3(6)
C6 C9 Br1 130.4(5)
S1 C9 Br1 120.6(4)
S1 C9 C6 108.9(5)
C7 C10 Br2 131.4(5)
S1 C10 Br2 119.1(3)
S1 C10 C7 109.5(4)
C5 N1 C4 121.9(5)
C8 N1 C4 125.9(5)
C8 N1 C5 112.2(5)
C10 S1 C9 93.2(3)

loop_
_geom_bond_atom_site_label_1
_geom_bond_atom_site_label_2
_geom_bond_distance
Br1 C9 1.857(6)
Br2 C10 1.855(5)
C1 H1a 0.9600
C1 H1b 0.9600
C1 H1c 0.9600
C1 C2 1.512(10)
C2 H2a 0.9700
C2 H2b 0.9700
C2 C3 1.500(9)
C3 H3a 0.9700
C3 H3b 0.9700
C3 C4 1.502(8)
C4 N1 1.425(8)
C4 O1 1.193(7)
C5 C6 1.508(8)
C5 N1 1.456(8)
C5 O3 1.176(7)
C6 C7 1.389(8)
C6 C9 1.357(9)
C7 C8 1.468(9)
C7 C10 1.355(8)
C8 N1 1.443(7)
C8 O2 1.194(7)
C9 S1 1.721(7)
C10 S1 1.722(6)
